data_4515619
loop_
_publ_author_name
'Xiong, Xiaodong'
'Yeung, Ying-Yeung'

_publ_section_title
;
 Ammonium Salt-Catalyzed Highly Practical Ortho-Selective Monohalogenation
 and Phenylselenation of Phenols: Scope and Applications
;
_journal_issue 5
_journal_name_full 'ACS Catalysis'
_journal_page_first 4033
_journal_paper_doi 10.1021/acscatal.8b00327
_journal_volume 8
_journal_year 2018
_chemical_formula_sum 'C19 H17 Cl O3'
_chemical_formula_weight 328.77
_space_group_crystal_system monoclinic
_space_group_IT_number 4
_space_group_name_Hall 'P 2yb'
_space_group_name_H-M_alt 'P 1 21 1'
_atom_sites_solution_hydrogens geom
_audit_creation_method SHELXL-2014/6
_cell_angle_alpha 90
_cell_angle_beta 107.9055(10)
_cell_angle_gamma 90
_cell_formula_units_Z 2
_cell_length_a 9.6791(5)
_cell_length_b 7.1917(3)
_cell_length_c 12.2628(5)
_cell_measurement_reflns_used 304
_cell_measurement_temperature 294(2)
_cell_measurement_theta_max 15
_cell_measurement_theta_min 15
_cell_volume 812.26(6)
_computing_cell_refinement 'BRUKER D8VENTURE DIFFRACTOMETER'
_computing_data_collection 'BRUKER D8VENTURE DIFFRACTOMETER'
_computing_data_reduction 'BRUKER D8VENTURE DIFFRACTOMETER'
_computing_molecular_graphics 'BRUKER SHELXTL'
_computing_publication_material 'BRUKER SHELXTL'
_computing_structure_refinement 'SHELXL-2014/6 (Sheldrick, 2014)'
_diffrn_ambient_temperature 294(2)
_diffrn_measured_fraction_theta_full 0.996
_diffrn_measured_fraction_theta_max 0.996
_diffrn_measurement_device_type 'BRUKER D8VENTURE DIFFRACTOMETER'
_diffrn_measurement_method 'PHI & OMEGA SCAN'
_diffrn_radiation_type MoK\a
_diffrn_radiation_wavelength 0.71073
_diffrn_reflns_av_R_equivalents 0.0243
_diffrn_reflns_av_unetI/netI 0.0178
_diffrn_reflns_Laue_measured_fraction_full 0.996
_diffrn_reflns_Laue_measured_fraction_max 0.996
_diffrn_reflns_limit_h_max 11
_diffrn_reflns_limit_h_min -10
_diffrn_reflns_limit_k_max 8
_diffrn_reflns_limit_k_min -8
_diffrn_reflns_limit_l_max 14
_diffrn_reflns_limit_l_min -14
_diffrn_reflns_number 17283
_diffrn_reflns_point_group_measured_fraction_full 0.996
_diffrn_reflns_point_group_measured_fraction_max 0.996
_diffrn_reflns_theta_full 25.242
_diffrn_reflns_theta_max 25.244
_diffrn_reflns_theta_min 2.211
_exptl_absorpt_coefficient_mu 0.247
_exptl_absorpt_correction_T_max 0.7456
_exptl_absorpt_correction_T_min 0.6270
_exptl_absorpt_correction_type multi-scan
_exptl_crystal_colour colourless
_exptl_crystal_density_diffrn 1.344
_exptl_crystal_description block
_exptl_crystal_F_000 344
_exptl_crystal_size_max 0.400
_exptl_crystal_size_mid 0.300
_exptl_crystal_size_min 0.200
_refine_diff_density_max 0.351
_refine_diff_density_min -0.247
_refine_diff_density_rms 0.047
_refine_ls_abs_structure_details
;
 Flack x determined using 1216 quotients [(I+)-(I-)]/[(I+)+(I-)]
 (Parsons, Flack and Wagner, Acta Cryst. B69 (2013) 249-259).
;
_refine_ls_abs_structure_Flack 0.024(16)
_refine_ls_extinction_method none
_refine_ls_goodness_of_fit_ref 1.007
_refine_ls_hydrogen_treatment constr
_refine_ls_matrix_type full
_refine_ls_number_parameters 208
_refine_ls_number_reflns 2931
_refine_ls_number_restraints 1
_refine_ls_restrained_S_all 1.007
_refine_ls_R_factor_all 0.0387
_refine_ls_R_factor_gt 0.0360
_refine_ls_shift/su_max 0.002
_refine_ls_shift/su_mean 0.000
_refine_ls_structure_factor_coef Fsqd
_refine_ls_weighting_details 'w=1/[\s^2^(Fo^2^)+(0.0689P)^2^+0.1721P] where P=(Fo^2^+2Fc^2^)/3'
_refine_ls_weighting_scheme calc
_refine_ls_wR_factor_gt 0.1000
_refine_ls_wR_factor_ref 0.1028
_reflns_Friedel_coverage 0.840
_reflns_Friedel_fraction_full 0.996
_reflns_Friedel_fraction_max 0.996
_reflns_number_gt 2767
_reflns_number_total 2931
_reflns_threshold_expression 'I > 2\s(I)'
_cod_data_source_file cs8b00327_si_010.cif
_cod_data_source_block XXD311
_cod_original_sg_symbol_H-M 'P 21'
_cod_database_code 4515619
_shelx_space_group_comment
;
The symmetry employed for this shelxl refinement is uniquely defined
by the following loop, which should always be used as a source of
symmetry information in preference to the above space-group names.
They are only intended as comments.
;
_shelx_estimated_absorpt_t_min 0.908
_shelx_estimated_absorpt_t_max 0.952
_shelxl_version_number 2014/6

loop_
_space_group_symop_operation_xyz
'x, y, z'
'-x, y+1/2, -z'

loop_
_atom_site_label
_atom_site_type_symbol
_atom_site_fract_x
_atom_site_fract_y
_atom_site_fract_z
_atom_site_U_iso_or_equiv
_atom_site_adp_type
_atom_site_occupancy
_atom_site_site_symmetry_order
_atom_site_calc_flag
_atom_site_refinement_flags_posn
_atom_site_refinement_flags_adp
Cl1 Cl 0.56460(11) -0.09376(15) 0.82822(9) 0.0692(3) Uani 1 1 d . .
O1 O 0.6623(3) 0.6987(3) 0.6058(2) 0.0533(6) Uani 1 1 d . .
O2 O 0.6589(2) 0.3940(3) 0.56936(16) 0.0384(4) Uani 1 1 d . .
O3 O 0.7814(3) 0.0363(3) 0.7142(2) 0.0476(5) Uani 1 1 d . .
H3A H 0.7578 0.0885 0.6518 0.071 Uiso 1 1 calc R U
C1 C 0.4678(4) 0.5108(5) 0.6255(4) 0.0594(10) Uani 1 1 d . .
H1A H 0.4455 0.3808 0.6141 0.089 Uiso 1 1 calc R U
H1B H 0.4785 0.5434 0.7036 0.089 Uiso 1 1 calc R U
H1C H 0.3904 0.5824 0.5752 0.089 Uiso 1 1 calc R U
C2 C 0.6051(3) 0.5506(4) 0.6000(3) 0.0391(6) Uani 1 1 d . .
C3 C 0.7951(3) 0.3999(4) 0.5496(2) 0.0340(5) Uani 1 1 d . .
C4 C 0.7967(3) 0.4001(5) 0.4371(2) 0.0428(7) Uani 1 1 d . .
H4A H 0.7104 0.4104 0.3772 0.051 Uiso 1 1 calc R U
C5 C 0.9273(4) 0.3849(5) 0.4146(3) 0.0487(8) Uani 1 1 d . .
H5A H 0.9290 0.3889 0.3392 0.058 Uiso 1 1 calc R U
C6 C 1.0551(4) 0.3639(4) 0.5022(3) 0.0464(8) Uani 1 1 d . .
H6A H 1.1426 0.3511 0.4865 0.056 Uiso 1 1 calc R U
C7 C 1.0516(3) 0.3619(4) 0.6138(3) 0.0388(7) Uani 1 1 d . .
C8 C 0.9216(3) 0.3818(4) 0.6386(2) 0.0319(5) Uani 1 1 d . .
C9 C 0.9496(3) 0.3910(4) 0.7672(2) 0.0336(6) Uani 1 1 d . .
C10 C 1.0964(3) 0.2869(5) 0.8101(3) 0.0445(7) Uani 1 1 d . .
H10A H 1.1518 0.3283 0.8863 0.053 Uiso 1 1 calc R U
H10B H 1.0814 0.1537 0.8118 0.053 Uiso 1 1 calc R U
C11 C 1.1748(3) 0.3370(5) 0.7224(3) 0.0479(8) Uani 1 1 d . .
H11A H 1.2304 0.4508 0.7437 0.057 Uiso 1 1 calc R U
H11B H 1.2391 0.2377 0.7149 0.057 Uiso 1 1 calc R U
C12 C 0.9667(4) 0.5963(4) 0.8095(2) 0.0413(7) Uani 1 1 d . .
H12A H 1.0669 0.6361 0.8270 0.050 Uiso 1 1 calc R U
H12B H 0.9062 0.6779 0.7513 0.050 Uiso 1 1 calc R U
C13 C 0.9193(4) 0.6009(5) 0.9170(3) 0.0490(8) Uani 1 1 d . .
H13A H 1.0019 0.5877 0.9855 0.059 Uiso 1 1 calc R U
H13B H 0.8691 0.7160 0.9218 0.059 Uiso 1 1 calc R U
C14 C 0.8185(3) 0.4366(5) 0.9018(2) 0.0424(7) Uani 1 1 d . .
C15 C 0.7211(4) 0.3965(7) 0.9612(3) 0.0557(8) Uani 1 1 d . .
H15A H 0.7088 0.4784 1.0162 0.067 Uiso 1 1 calc R U
C16 C 0.6432(4) 0.2341(6) 0.9376(3) 0.0576(10) Uani 1 1 d . .
H16A H 0.5773 0.2050 0.9764 0.069 Uiso 1 1 calc R U
C17 C 0.6633(3) 0.1135(5) 0.8555(3) 0.0455(7) Uani 1 1 d . .
C18 C 0.7589(3) 0.1519(4) 0.7940(2) 0.0366(6) Uani 1 1 d . .
C19 C 0.8362(3) 0.3168(4) 0.8179(2) 0.0342(6) Uani 1 1 d . .

loop_
_atom_site_aniso_label
_atom_site_aniso_U_11
_atom_site_aniso_U_22
_atom_site_aniso_U_33
_atom_site_aniso_U_23
_atom_site_aniso_U_13
_atom_site_aniso_U_12
Cl1 0.0732(6) 0.0674(6) 0.0767(6) -0.0034(5) 0.0375(5) -0.0304(5)
O1 0.0520(14) 0.0360(13) 0.0782(17) -0.0043(11) 0.0291(12) -0.0029(10)
O2 0.0335(9) 0.0353(10) 0.0471(10) -0.0027(10) 0.0134(8) -0.0039(9)
O3 0.0632(14) 0.0353(11) 0.0544(12) -0.0047(10) 0.0331(11) -0.0053(10)
C1 0.0424(18) 0.053(2) 0.089(3) -0.0057(19) 0.0298(18) -0.0025(15)
C2 0.0349(14) 0.0389(16) 0.0423(15) 0.0012(13) 0.0103(12) 0.0009(13)
C3 0.0389(14) 0.0272(12) 0.0394(13) -0.0048(13) 0.0170(11) -0.0023(12)
C4 0.0552(17) 0.0367(14) 0.0355(13) -0.0022(14) 0.0126(12) -0.0062(15)
C5 0.075(2) 0.0419(17) 0.0390(14) -0.0030(14) 0.0312(15) -0.0007(16)
C6 0.0578(19) 0.0418(18) 0.0541(17) -0.0013(14) 0.0383(15) -0.0001(14)
C7 0.0413(15) 0.0333(16) 0.0485(15) -0.0010(12) 0.0237(12) -0.0011(12)
C8 0.0376(13) 0.0267(13) 0.0349(12) -0.0017(11) 0.0163(10) -0.0017(11)
C9 0.0340(13) 0.0375(14) 0.0320(12) -0.0019(13) 0.0140(10) -0.0023(12)
C10 0.0376(15) 0.0516(19) 0.0435(15) 0.0050(14) 0.0113(12) 0.0021(14)
C11 0.0374(15) 0.054(2) 0.0577(18) 0.0015(15) 0.0222(13) 0.0024(14)
C12 0.0470(17) 0.0389(16) 0.0384(14) -0.0070(12) 0.0137(13) -0.0087(13)
C13 0.0570(19) 0.052(2) 0.0393(15) -0.0143(14) 0.0172(14) -0.0091(15)
C14 0.0455(16) 0.0488(19) 0.0344(14) -0.0055(13) 0.0143(11) -0.0016(14)
C15 0.063(2) 0.069(2) 0.0452(15) -0.0156(18) 0.0313(14) -0.009(2)
C16 0.055(2) 0.080(3) 0.0489(18) -0.0028(18) 0.0322(17) -0.0105(19)
C17 0.0415(16) 0.0520(18) 0.0454(16) 0.0031(14) 0.0169(13) -0.0076(14)
C18 0.0397(15) 0.0384(15) 0.0337(13) 0.0025(11) 0.0140(11) 0.0004(12)
C19 0.0357(14) 0.0386(15) 0.0299(12) 0.0023(11) 0.0123(10) 0.0004(12)

loop_
_atom_type_symbol
_atom_type_description
_atom_type_scat_dispersion_real
_atom_type_scat_dispersion_imag
_atom_type_scat_source
C C 0.0033 0.0016 'International Tables Vol C Tables 4.2.6.8 and 6.1.1.4'
H H 0.0000 0.0000 'International Tables Vol C Tables 4.2.6.8 and 6.1.1.4'
O O 0.0106 0.0060 'International Tables Vol C Tables 4.2.6.8 and 6.1.1.4'
Cl Cl 0.1484 0.1585 'International Tables Vol C Tables 4.2.6.8 and 6.1.1.4'

loop_
_geom_angle_atom_site_label_1
_geom_angle_atom_site_label_2
_geom_angle_atom_site_label_3
_geom_angle
C2 O2 C3 119.1(2)
O1 C2 O2 123.6(3)
O1 C2 C1 126.1(3)
O2 C2 C1 110.3(3)
C8 C3 C4 120.7(2)
C8 C3 O2 120.8(2)
C4 C3 O2 117.9(2)
C5 C4 C3 119.4(3)
C6 C5 C4 120.8(3)
C5 C6 C7 119.1(3)
C6 C7 C8 121.0(3)
C6 C7 C11 128.8(3)
C8 C7 C11 110.2(2)
C3 C8 C7 118.9(2)
C3 C8 C9 130.7(2)
C7 C8 C9 110.3(2)
C19 C9 C8 119.4(2)
C19 C9 C10 113.3(2)
C8 C9 C10 100.6(2)
C19 C9 C12 102.3(2)
C8 C9 C12 110.8(2)
C10 C9 C12 110.7(3)
C11 C10 C9 104.3(2)
C7 C11 C10 102.7(2)
C13 C12 C9 106.3(2)
C14 C13 C12 103.4(2)
C15 C14 C19 121.1(3)
C15 C14 C13 128.1(3)
C19 C14 C13 110.8(3)
C16 C15 C14 119.0(3)
C15 C16 C17 119.7(3)
C16 C17 C18 122.4(3)
C16 C17 Cl1 118.8(3)
C18 C17 Cl1 118.8(3)
O3 C18 C19 118.9(3)
O3 C18 C17 123.6(3)
C19 C18 C17 117.5(3)
C18 C19 C14 120.4(3)
C18 C19 C9 128.8(3)
C14 C19 C9 110.8(3)

loop_
_geom_bond_atom_site_label_1
_geom_bond_atom_site_label_2
_geom_bond_distance
Cl1 C17 1.747(3)
O1 C2 1.192(4)
O2 C2 1.342(4)
O2 C3 1.412(3)
O3 C18 1.352(4)
C1 C2 1.484(4)
C3 C8 1.373(4)
C3 C4 1.385(4)
C4 C5 1.378(4)
C5 C6 1.375(5)
C6 C7 1.379(4)
C7 C8 1.389(4)
C7 C11 1.500(5)
C8 C9 1.517(3)
C9 C19 1.516(4)
C9 C10 1.548(4)
C9 C12 1.557(4)
C10 C11 1.537(4)
C12 C13 1.524(4)
C13 C14 1.507(5)
C14 C15 1.387(4)
C14 C19 1.393(4)
C15 C16 1.372(6)
C16 C17 1.387(5)
C17 C18 1.389(4)
C18 C19 1.385(4)
